data_4504365
loop_
_publ_author_name
'B. Aaker\"oy, Christer'
'Schultheiss, Nate'
'Desper, John'
'Moore, Curtis'

_publ_section_title
;
 Balancing Hydrogen-Bond Donors and Acceptors in a Family of Bifunctional
 Aromatic N-Heterocycles
;
_journal_issue 11
_journal_name_full 'Crystal Growth &amp; Design'
_journal_page_first 2324
_journal_paper_doi 10.1021/cg070373c
_journal_volume 7
_journal_year 2007
_chemical_formula_moiety 'C21 H16 N4'
_chemical_formula_sum 'C21 H16 N4'
_chemical_formula_weight 324.38
_chemical_name_systematic
;
1-(6-amino-3-pyridyl)-2-(4-{benzimidazol-1-yl}phenyl) ethyne
;
_space_group_IT_number 2
_symmetry_cell_setting triclinic
_symmetry_space_group_name_Hall '-P 1'
_symmetry_space_group_name_H-M 'P -1'
_atom_sites_solution_hydrogens geom
_atom_sites_solution_primary direct
_atom_sites_solution_secondary difmap
_audit_creation_method SHELXL-97
_cell_angle_alpha 83.343(19)
_cell_angle_beta 89.94(3)
_cell_angle_gamma 88.14(3)
_cell_formula_units_Z 2
_cell_length_a 5.132(2)
_cell_length_b 10.542(4)
_cell_length_c 15.457(6)
_cell_measurement_reflns_used 495
_cell_measurement_temperature 173(2)
_cell_measurement_theta_max 18.90
_cell_measurement_theta_min 2.20
_cell_volume 830.2(6)
_computing_cell_refinement 'Bruker XSCANS'
_computing_data_collection 'Bruker XSCANS'
_computing_data_reduction 'Bruker SHELXTL'
_computing_molecular_graphics 'Bruker SHELXTL'
_computing_publication_material 'Bruker SHELXTL'
_computing_structure_refinement 'SHELXL-97 (Sheldrick, 1997)'
_computing_structure_solution 'SHELXS-97 (Sheldrick, 1990)'
_diffrn_ambient_temperature 173(2)
_diffrn_measured_fraction_theta_full 0.952
_diffrn_measured_fraction_theta_max 0.952
_diffrn_measurement_device_type 'Bruker P4'
_diffrn_measurement_method '\w scans'
_diffrn_radiation_monochromator graphite
_diffrn_radiation_source 'fine-focus sealed tube'
_diffrn_radiation_type MoK\a
_diffrn_radiation_wavelength 0.71073
_diffrn_reflns_av_R_equivalents 0.1530
_diffrn_reflns_av_sigmaI/netI 0.3310
_diffrn_reflns_limit_h_max 6
_diffrn_reflns_limit_h_min -5
_diffrn_reflns_limit_k_max 13
_diffrn_reflns_limit_k_min -13
_diffrn_reflns_limit_l_max 19
_diffrn_reflns_limit_l_min -19
_diffrn_reflns_number 5700
_diffrn_reflns_theta_full 27.08
_diffrn_reflns_theta_max 27.08
_diffrn_reflns_theta_min 1.33
_exptl_absorpt_coefficient_mu 0.079
_exptl_absorpt_correction_type none
_exptl_crystal_colour amber
_exptl_crystal_density_diffrn 1.298
_exptl_crystal_density_method 'not measured'
_exptl_crystal_description plate
_exptl_crystal_F_000 340
_exptl_crystal_size_max 0.40
_exptl_crystal_size_mid 0.20
_exptl_crystal_size_min 0.10
_refine_diff_density_max 0.297
_refine_diff_density_min -0.373
_refine_diff_density_rms 0.083
_refine_ls_extinction_method none
_refine_ls_goodness_of_fit_ref 0.823
_refine_ls_hydrogen_treatment mixed
_refine_ls_matrix_type full
_refine_ls_number_parameters 226
_refine_ls_number_reflns 3484
_refine_ls_number_restraints 0
_refine_ls_restrained_S_all 0.823
_refine_ls_R_factor_all 0.2814
_refine_ls_R_factor_gt 0.0881
_refine_ls_shift/su_max 0.000
_refine_ls_shift/su_mean 0.000
_refine_ls_structure_factor_coef Fsqd
_refine_ls_weighting_details 'calc w=1/[\s^2^(Fo^2^)+(0.1000P)^2^+0.0000P] where P=(Fo^2^+2Fc^2^)/3'
_refine_ls_weighting_scheme calc
_refine_ls_wR_factor_gt 0.1876
_refine_ls_wR_factor_ref 0.2667
_reflns_number_gt 972
_reflns_number_total 3484
_reflns_threshold_expression >2sigma(I)
_cod_data_source_file cg070373c-file001.cif
_cod_data_source_block 6
_cod_depositor_comments
;
The following automatic conversions were performed:

'_symmetry_cell_setting' value 'Triclinic' changed to 'triclinic'
according to /home/saulius/struct/CIF-dictionaries/cif_core.dic
dictionary named 'cif_core.dic' version 2.4.1 from 2010-06-29.

Automatic conversion script
Id: cif_fix_values 1715 2011-07-08 13:25:40Z adriana 
;
_cod_original_cell_volume 830.1(6)
_cod_original_sg_symbol_H-M P-1
_cod_database_code 4504365

loop_
_symmetry_equiv_pos_as_xyz
'x, y, z'
'-x, -y, -z'

loop_
_atom_site_label
_atom_site_type_symbol
_atom_site_fract_x
_atom_site_fract_y
_atom_site_fract_z
_atom_site_U_iso_or_equiv
_atom_site_adp_type
_atom_site_occupancy
_atom_site_symmetry_multiplicity
_atom_site_calc_flag
_atom_site_refinement_flags
C01 C 0.2790(12) 0.1888(5) 0.3468(4) 0.0431(15) Uani 1 1 d .
C02 C 0.4098(12) 0.2111(5) 0.4070(4) 0.0458(16) Uani 1 1 d .
N11 N -0.2352(10) 0.0401(5) 0.2318(3) 0.0502(14) Uani 1 1 d .
C12 C -0.1900(11) 0.0878(5) 0.1489(4) 0.0424(15) Uani 1 1 d .
N12 N -0.3427(9) 0.0485(5) 0.0863(3) 0.0514(14) Uani 1 1 d .
H12A H -0.4657 -0.0063 0.1007 0.062 Uiso 1 1 calc R
H12B H -0.3189 0.0777 0.0313 0.062 Uiso 1 1 calc R
C13 C 0.0127(12) 0.1691(5) 0.1262(4) 0.0464(16) Uani 1 1 d .
H13 H 0.0422 0.2003 0.0670 0.056 Uiso 1 1 calc R
C14 C 0.1682(12) 0.2034(5) 0.1901(4) 0.0492(17) Uani 1 1 d .
H14 H 0.3084 0.2587 0.1758 0.059 Uiso 1 1 calc R
C15 C 0.1208(11) 0.1568(5) 0.2772(4) 0.0414(15) Uani 1 1 d .
C16 C -0.0810(12) 0.0778(6) 0.2917(4) 0.0471(16) Uani 1 1 d .
H16 H -0.1153 0.0463 0.3506 0.056 Uiso 1 1 calc R
C21 C 0.5629(11) 0.2319(6) 0.4806(4) 0.0449(16) Uani 1 1 d .
C22 C 0.7558(13) 0.3177(6) 0.4774(4) 0.0602(19) Uani 1 1 d .
H22 H 0.7943 0.3656 0.4233 0.072 Uiso 1 1 calc R
C23 C 0.8991(13) 0.3378(6) 0.5510(4) 0.0574(18) Uani 1 1 d .
H23 H 1.0310 0.3993 0.5464 0.069 Uiso 1 1 calc R
C24 C 0.8500(11) 0.2687(6) 0.6301(4) 0.0438(15) Uani 1 1 d .
C25 C 0.6615(12) 0.1805(6) 0.6342(4) 0.0506(17) Uani 1 1 d .
H25 H 0.6274 0.1310 0.6881 0.061 Uiso 1 1 calc R
C26 C 0.5181(11) 0.1615(5) 0.5611(4) 0.0455(16) Uani 1 1 d .
H26 H 0.3870 0.0995 0.5660 0.055 Uiso 1 1 calc R
C27 C 1.0080(12) 0.2917(6) 0.7085(4) 0.0537(17) Uani 1 1 d .
H27A H 1.1475 0.2244 0.7182 0.064 Uiso 1 1 calc R
H27B H 1.0925 0.3749 0.6965 0.064 Uiso 1 1 calc R
N31 N 0.8534(9) 0.2918(5) 0.7875(3) 0.0438(13) Uani 1 1 d .
C32 C 0.8717(13) 0.2024(6) 0.8580(5) 0.0558(18) Uani 1 1 d .
H32 H 0.9963 0.1333 0.8628 0.067 Uiso 1 1 calc R
N33 N 0.7024(11) 0.2204(5) 0.9182(3) 0.0552(15) Uani 1 1 d .
C34 C 0.5629(12) 0.3320(5) 0.8854(4) 0.0417(15) Uani 1 1 d .
C35 C 0.3595(13) 0.3967(6) 0.9229(4) 0.0550(18) Uani 1 1 d .
H35 H 0.2932 0.3668 0.9787 0.066 Uiso 1 1 calc R
C36 C 0.2588(13) 0.5057(7) 0.8757(5) 0.0635(19) Uani 1 1 d .
H36 H 0.1193 0.5523 0.8991 0.076 Uiso 1 1 calc R
C37 C 0.3595(14) 0.5493(6) 0.7931(5) 0.0608(19) Uani 1 1 d .
H37 H 0.2868 0.6254 0.7623 0.073 Uiso 1 1 calc R
C38 C 0.5579(12) 0.4857(6) 0.7560(4) 0.0498(17) Uani 1 1 d .
H38 H 0.6263 0.5158 0.7006 0.060 Uiso 1 1 calc R
C39 C 0.6538(11) 0.3754(5) 0.8036(4) 0.0425(15) Uani 1 1 d .

loop_
_atom_site_aniso_label
_atom_site_aniso_U_11
_atom_site_aniso_U_22
_atom_site_aniso_U_33
_atom_site_aniso_U_23
_atom_site_aniso_U_13
_atom_site_aniso_U_12
C01 0.048(4) 0.029(3) 0.051(4) -0.001(3) -0.002(3) 0.004(3)
C02 0.057(4) 0.029(3) 0.049(4) 0.004(3) -0.004(4) 0.005(3)
N11 0.056(3) 0.057(3) 0.035(3) 0.004(3) -0.001(3) -0.003(3)
C12 0.041(4) 0.039(4) 0.047(4) -0.006(3) -0.003(3) 0.001(3)
N12 0.057(3) 0.056(3) 0.041(3) -0.004(2) -0.004(3) -0.011(3)
C13 0.064(4) 0.043(4) 0.032(4) -0.006(3) -0.002(3) -0.009(3)
C14 0.060(4) 0.032(3) 0.055(5) -0.006(3) 0.004(4) -0.004(3)
C15 0.040(3) 0.042(4) 0.042(4) -0.004(3) -0.004(3) 0.003(3)
C16 0.052(4) 0.060(4) 0.027(4) 0.001(3) 0.004(3) -0.001(4)
C21 0.043(4) 0.042(4) 0.051(4) -0.011(3) -0.007(3) 0.002(3)
C22 0.072(5) 0.068(5) 0.040(4) 0.002(3) -0.002(4) -0.017(4)
C23 0.066(4) 0.043(4) 0.063(5) 0.002(3) -0.007(4) -0.021(3)
C24 0.042(4) 0.046(4) 0.044(4) -0.005(3) 0.000(3) -0.002(3)
C25 0.065(4) 0.047(4) 0.039(4) 0.001(3) 0.000(3) -0.007(4)
C26 0.053(4) 0.044(4) 0.040(4) -0.003(3) -0.009(3) -0.011(3)
C27 0.049(4) 0.051(4) 0.061(5) -0.009(3) -0.009(4) 0.003(3)
N31 0.052(3) 0.045(3) 0.033(3) -0.002(2) -0.005(3) 0.006(3)
C32 0.066(5) 0.040(4) 0.059(5) -0.003(4) -0.012(4) 0.011(3)
N33 0.077(4) 0.038(3) 0.048(4) 0.002(3) -0.007(3) 0.005(3)
C34 0.056(4) 0.035(4) 0.034(4) -0.002(3) -0.004(3) 0.002(3)
C35 0.074(5) 0.044(4) 0.047(4) -0.003(3) 0.000(4) 0.001(4)
C36 0.063(4) 0.061(5) 0.069(5) -0.021(4) 0.009(4) 0.002(4)
C37 0.070(5) 0.040(4) 0.072(5) -0.004(4) -0.019(4) -0.003(4)
C38 0.062(4) 0.037(4) 0.050(4) -0.002(3) -0.005(3) -0.001(3)
C39 0.049(4) 0.038(4) 0.042(4) -0.007(3) -0.003(3) -0.003(3)

loop_
_atom_type_symbol
_atom_type_description
_atom_type_scat_dispersion_real
_atom_type_scat_dispersion_imag
_atom_type_scat_source
C C 0.0033 0.0016 'International Tables Vol C Tables 4.2.6.8 and 6.1.1.4'
H H 0.0000 0.0000 'International Tables Vol C Tables 4.2.6.8 and 6.1.1.4'
N N 0.0061 0.0033 'International Tables Vol C Tables 4.2.6.8 and 6.1.1.4'

loop_
_geom_angle_atom_site_label_1
_geom_angle_atom_site_label_2
_geom_angle_atom_site_label_3
_geom_angle
C02 C01 C15 177.5(6)
C01 C02 C21 177.3(6)
C16 N11 C12 116.5(5)
N11 C12 N12 117.4(5)
N11 C12 C13 122.3(5)
N12 C12 C13 120.2(6)
C12 N12 H12A 120.0
C12 N12 H12B 120.0
H12A N12 H12B 120.0
C14 C13 C12 118.9(6)
C14 C13 H13 120.5
C12 C13 H13 120.5
C13 C14 C15 119.7(6)
C13 C14 H14 120.2
C15 C14 H14 120.2
C16 C15 C14 116.4(5)
C16 C15 C01 121.5(6)
C14 C15 C01 122.1(6)
N11 C16 C15 126.2(6)
N11 C16 H16 116.9
C15 C16 H16 116.9
C22 C21 C26 116.7(5)
C22 C21 C02 123.5(6)
C26 C21 C02 119.8(6)
C21 C22 C23 122.2(6)
C21 C22 H22 118.9
C23 C22 H22 118.9
C24 C23 C22 120.3(6)
C24 C23 H23 119.9
C22 C23 H23 119.9
C25 C24 C23 118.3(6)
C25 C24 C27 122.4(6)
C23 C24 C27 119.3(6)
C24 C25 C26 121.2(6)
C24 C25 H25 119.4
C26 C25 H25 119.4
C25 C26 C21 121.2(6)
C25 C26 H26 119.4
C21 C26 H26 119.4
N31 C27 C24 113.2(5)
N31 C27 H27A 108.9
C24 C27 H27A 108.9
N31 C27 H27B 108.9
C24 C27 H27B 108.9
H27A C27 H27B 107.7
C32 N31 C39 106.9(5)
C32 N31 C27 125.4(5)
C39 N31 C27 127.6(5)
N33 C32 N31 113.5(6)
N33 C32 H32 123.3
N31 C32 H32 123.3
C32 N33 C34 104.3(5)
C39 C34 C35 120.7(6)
C39 C34 N33 109.8(5)
C35 C34 N33 129.4(6)
C36 C35 C34 117.1(6)
C36 C35 H35 121.5
C34 C35 H35 121.5
C35 C36 C37 120.9(7)
C35 C36 H36 119.5
C37 C36 H36 119.5
C38 C37 C36 122.1(6)
C38 C37 H37 118.9
C36 C37 H37 118.9
C37 C38 C39 116.3(6)
C37 C38 H38 121.9
C39 C38 H38 121.9
N31 C39 C38 131.5(6)
N31 C39 C34 105.5(5)
C38 C39 C34 122.9(6)

loop_
_geom_bond_atom_site_label_1
_geom_bond_atom_site_label_2
_geom_bond_distance
C01 C02 1.198(8)
C01 C15 1.427(8)
C02 C21 1.424(8)
N11 C16 1.323(7)
N11 C12 1.344(7)
C12 N12 1.356(7)
C12 C13 1.388(8)
N12 H12A 0.8800
N12 H12B 0.8800
C13 C14 1.359(7)
C13 H13 0.9500
C14 C15 1.403(8)
C14 H14 0.9500
C15 C16 1.352(7)
C16 H16 0.9500
C21 C22 1.360(8)
C21 C26 1.396(8)
C22 C23 1.395(8)
C22 H22 0.9500
C23 C24 1.377(8)
C23 H23 0.9500
C24 C25 1.360(8)
C24 C27 1.505(8)
C25 C26 1.386(8)
C25 H25 0.9500
C26 H26 0.9500
C27 N31 1.455(7)
C27 H27A 0.9900
C27 H27B 0.9900
N31 C32 1.357(7)
N31 C39 1.371(7)
C32 N33 1.299(8)
C32 H32 0.9500
N33 C34 1.401(7)
C34 C39 1.380(7)
C34 C35 1.391(8)
C35 C36 1.374(8)
C35 H35 0.9500
C36 C37 1.409(9)
C36 H36 0.9500
C37 C38 1.363(9)
C37 H37 0.9500
C38 C39 1.378(8)
C38 H38 0.9500

loop_
_geom_hbond_atom_site_label_D
_geom_hbond_atom_site_label_H
_geom_hbond_atom_site_label_A
_geom_hbond_distance_DH
_geom_hbond_distance_HA
_geom_hbond_distance_DA
_geom_hbond_angle_DHA
_geom_hbond_site_symmetry_A
N12 H12B N33 0.88 2.17 3.004(7) 156.8 1_454

loop_
_geom_torsion_atom_site_label_1
_geom_torsion_atom_site_label_2
_geom_torsion_atom_site_label_3
_geom_torsion_atom_site_label_4
_geom_torsion
C15 C01 C02 C21 1(28)
C16 N11 C12 N12 178.7(5)
C16 N11 C12 C13 2.1(8)
N11 C12 C13 C14 -1.1(9)
N12 C12 C13 C14 -177.7(5)
C12 C13 C14 C15 -0.3(9)
C13 C14 C15 C16 0.6(8)
C13 C14 C15 C01 179.5(6)
C02 C01 C15 C16 30(16)
C02 C01 C15 C14 -149(15)
C12 N11 C16 C15 -1.8(9)
C14 C15 C16 N11 0.5(9)
C01 C15 C16 N11 -178.4(6)
C01 C02 C21 C22 157(15)
C01 C02 C21 C26 -22(15)
C26 C21 C22 C23 -1.6(9)
C02 C21 C22 C23 178.7(6)
C21 C22 C23 C24 0.8(10)
C22 C23 C24 C25 0.6(9)
C22 C23 C24 C27 179.7(6)
C23 C24 C25 C26 -1.1(9)
C27 C24 C25 C26 179.8(6)
C24 C25 C26 C21 0.3(9)
C22 C21 C26 C25 1.1(9)
C02 C21 C26 C25 -179.2(6)
C25 C24 C27 N31 -41.4(8)
C23 C24 C27 N31 139.4(6)
C24 C27 N31 C32 112.1(6)
C24 C27 N31 C39 -63.6(8)
C39 N31 C32 N33 0.0(7)
C27 N31 C32 N33 -176.4(5)
N31 C32 N33 C34 -0.9(7)
C32 N33 C34 C39 1.4(7)
C32 N33 C34 C35 -179.2(6)
C39 C34 C35 C36 -1.2(9)
N33 C34 C35 C36 179.5(6)
C34 C35 C36 C37 -0.2(9)
C35 C36 C37 C38 0.5(10)
C36 C37 C38 C39 0.5(9)
C32 N31 C39 C38 177.3(6)
C27 N31 C39 C38 -6.4(10)
C32 N31 C39 C34 0.9(6)
C27 N31 C39 C34 177.2(5)
C37 C38 C39 N31 -177.8(6)
C37 C38 C39 C34 -2.0(8)
C35 C34 C39 N31 179.1(5)
N33 C34 C39 N31 -1.5(6)
C35 C34 C39 C38 2.4(9)
N33 C34 C39 C38 -178.2(5)

loop_
_cod_related_entry_id
_cod_related_entry_database
_cod_related_entry_code
1 ChemSpider 30661456
